data_7126341
loop_
_publ_author_name
'An, Yang'
'Zhang, Bo-Sheng'
'Zhang, Zhe'
'Liu, Ce'
'Gou, Xue-Ya'
'Ding, Ya-Nan'
'Liang, Yong-Min'

_publ_section_title
;
 A carboxylate-assisted amination/unactivated C(sp<sup>2</sup>)-H
 arylation reaction via a palladium/norbornene cooperative catalysis.
;
_journal_issue 44
_journal_name_full 'Chemical communications (Cambridge, England)'
_journal_page_first 5933
_journal_page_last 5936
_journal_paper_doi 10.1039/c9cc09265j
_journal_volume 56
_journal_year 2020
_chemical_formula_moiety 'C17 H16 N2 O'
_chemical_formula_sum 'C17 H16 N2 O'
_chemical_formula_weight 264.31
_space_group_crystal_system monoclinic
_space_group_IT_number 14
_space_group_name_Hall '-P 2yn'
_space_group_name_H-M_alt 'P 1 21/n 1'
_atom_sites_solution_hydrogens geom
_atom_sites_solution_primary direct
_audit_creation_date 2019-07-01
_audit_creation_method
;
Olex2 1.2
(compiled 2018.05.29 svn.r3508 for OlexSys, GUI svn.r5506)
;
_audit_update_record
;
2019-10-09 deposited with the CCDC.	2020-04-06 downloaded from the CCDC.
;
_cell_angle_alpha 90
_cell_angle_beta 97.119(4)
_cell_angle_gamma 90
_cell_formula_units_Z 8
_cell_length_a 11.9106(5)
_cell_length_b 6.1532(3)
_cell_length_c 37.0164(17)
_cell_measurement_reflns_used 3371
_cell_measurement_temperature 173.20(10)
_cell_measurement_theta_max 69.9510
_cell_measurement_theta_min 8.6220
_cell_volume 2692.0(2)
_computing_cell_refinement 'CrysAlisPro 1.171.38.43f (Rigaku OD, 2015)'
_computing_data_collection 'CrysAlisPro 1.171.38.43f (Rigaku OD, 2015)'
_computing_data_reduction 'CrysAlisPro 1.171.38.43f (Rigaku OD, 2015)'
_computing_molecular_graphics 'Olex2 (Dolomanov et al., 2009)'
_computing_publication_material 'Olex2 (Dolomanov et al., 2009)'
_computing_structure_refinement 'ShelXL (Sheldrick, 2015)'
_computing_structure_solution 'ShelXS (Sheldrick, 2008)'
_diffrn_ambient_environment N~2~
_diffrn_ambient_temperature 173.20(10)
_diffrn_detector 'CCD plate'
_diffrn_detector_area_resol_mean 16.0733
_diffrn_detector_type Eos
_diffrn_measured_fraction_theta_full 0.999
_diffrn_measured_fraction_theta_max 0.999
_diffrn_measurement_details
;
List of Runs (angles in degrees, time in seconds):

  # Type    Start    End  Width  t~exp~   \w     \q     \k     \f   Frames
#--------------------------------------------------------------------------
  1  \w     38.00 111.00   1.00    3.00    --  108.00 -50.00  90.00   73
  2  \w     97.00 168.00   1.00    3.00    --  108.00  38.00 -30.00   71
  3  \w    151.00 176.00   1.00    3.00    --  108.00  61.00  18.00   25
  4  \w    102.00 137.00   1.00    3.00    --  108.00 111.00-120.00   35
  5  \w     93.00 168.00   1.00    3.00    --  108.00  63.00   0.00   75
  6  \w     39.00 134.00   1.00    3.00    --  108.00 -77.00-120.00   95
  7  \w     36.00 129.00   1.00    3.00    --  108.00  12.00-180.00   93
  8  \w     28.00 125.00   1.00    2.00    --   54.00  38.00   0.00   97
  9  \w     34.00  61.00   1.00    1.00    --    0.00  57.00-150.00   27
 10  \w    -14.00  11.00   1.00    1.00    --    0.00  57.00-150.00   25
 11  \w    -18.00  78.00   1.00    2.00    --   54.00 -38.00-180.00   96
 12  \w     28.00  54.00   1.00    2.00    --   54.00 -77.00-180.00   26
 13  \w     26.00  75.00   1.00    2.00    --   54.00-125.00-180.00   49
 14  \w    -20.00  13.00   1.00    1.00    --    0.00 -57.00 -90.00   33
 15  \w    -62.00 -35.00   1.00    1.00    --    0.00 -57.00 -90.00   27
;
_diffrn_measurement_device 'four-circle diffractometer'
_diffrn_measurement_device_type 'SuperNova, Dual, Cu at zero, Eos'
_diffrn_measurement_method '\w scans'
_diffrn_orient_matrix_type 'CrysAlisPro convention (1999,Acta A55,543-557)'
_diffrn_orient_matrix_UB_11 -0.1064094000
_diffrn_orient_matrix_UB_12 0.1115848000
_diffrn_orient_matrix_UB_13 0.0110302000
_diffrn_orient_matrix_UB_21 -0.0748393000
_diffrn_orient_matrix_UB_22 -0.1403276000
_diffrn_orient_matrix_UB_23 -0.0277644000
_diffrn_orient_matrix_UB_31 -0.0076704000
_diffrn_orient_matrix_UB_32 -0.1748760000
_diffrn_orient_matrix_UB_33 0.0294334000
_diffrn_radiation_monochromator mirror
_diffrn_radiation_probe x-ray
_diffrn_radiation_type CuK\a
_diffrn_radiation_wavelength 1.54184
_diffrn_reflns_av_R_equivalents 0.0213
_diffrn_reflns_av_unetI/netI 0.0306
_diffrn_reflns_Laue_measured_fraction_full 0.999
_diffrn_reflns_Laue_measured_fraction_max 0.999
_diffrn_reflns_limit_h_max 14
_diffrn_reflns_limit_h_min -11
_diffrn_reflns_limit_k_max 6
_diffrn_reflns_limit_k_min -7
_diffrn_reflns_limit_l_max 44
_diffrn_reflns_limit_l_min -42
_diffrn_reflns_number 9014
_diffrn_reflns_point_group_measured_fraction_full 0.999
_diffrn_reflns_point_group_measured_fraction_max 0.999
_diffrn_reflns_theta_full 66.569
_diffrn_reflns_theta_max 66.569
_diffrn_reflns_theta_min 3.784
_diffrn_source 'micro-focus sealed X-ray tube'
_diffrn_source_type 'SuperNova (Cu) X-ray Source'
_exptl_absorpt_coefficient_mu 0.650
_exptl_absorpt_correction_T_max 1.00000
_exptl_absorpt_correction_T_min 0.44777
_exptl_absorpt_correction_type multi-scan
_exptl_absorpt_process_details
;
CrysAlisPro 1.171.38.43f (Rigaku Oxford Diffraction, 2015)
Empirical absorption correction using spherical harmonics,
 implemented in SCALE3 ABSPACK scaling algorithm.
;
_exptl_crystal_colour 'clear light colourless'
_exptl_crystal_colour_lustre clear
_exptl_crystal_colour_modifier light
_exptl_crystal_colour_primary colourless
_exptl_crystal_density_diffrn 1.304
_exptl_crystal_description block
_exptl_crystal_F_000 1120
_exptl_crystal_size_max 0.18
_exptl_crystal_size_mid 0.15
_exptl_crystal_size_min 0.12
_refine_diff_density_max 0.152
_refine_diff_density_min -0.244
_refine_diff_density_rms 0.047
_refine_ls_extinction_method none
_refine_ls_goodness_of_fit_ref 1.046
_refine_ls_hydrogen_treatment constr
_refine_ls_matrix_type full
_refine_ls_number_parameters 361
_refine_ls_number_reflns 4756
_refine_ls_number_restraints 0
_refine_ls_restrained_S_all 1.046
_refine_ls_R_factor_all 0.0489
_refine_ls_R_factor_gt 0.0396
_refine_ls_shift/su_max 0.000
_refine_ls_shift/su_mean 0.000
_refine_ls_structure_factor_coef Fsqd
_refine_ls_weighting_details 'w=1/[\s^2^(Fo^2^)+(0.0528P)^2^+0.4209P] where P=(Fo^2^+2Fc^2^)/3'
_refine_ls_weighting_scheme calc
_refine_ls_wR_factor_gt 0.0980
_refine_ls_wR_factor_ref 0.1067
_reflns_Friedel_coverage 0.000
_reflns_number_gt 3983
_reflns_number_total 4756
_reflns_threshold_expression 'I > 2\s(I)'
_cod_data_source_file c9cc09265j2.cif
_cod_data_source_block anxiang_0625
_cod_depositor_comments
;
Adding full bibliography for 7126337--7126341.cif.

2024-06-28
Z value and formula fixed to values more according to usual
chemical conventions.                 miguel
;
_cod_original_formula_sum 'C34 H32 N4 O2'
_cod_original_formula_weight 528.63
_cod_original_formula_moiety '2(C17 H16 N2 O)'
_cod_original_formula_units_Z 4
_cod_database_code 7126341
_shelx_shelxl_version_number 2018/3
_shelx_space_group_comment
;
The symmetry employed for this shelxl refinement is uniquely defined
by the following loop, which should always be used as a source of
symmetry information in preference to the above space-group names.
They are only intended as comments.
;
_reflns_odcompleteness_completeness 99.81
_reflns_odcompleteness_iscentric 1
_reflns_odcompleteness_theta 66.97
_olex2_refinement_description
;
1. Fixed Uiso
 At 1.2 times of:
  All C(H) groups, All C(H,H) groups
2.a Secondary CH2 refined with riding coordinates:
 C13(H13A,H13B), C15(H15A,H15B), C16(H16A,H16B), C32(H32A,H32B), C30(H30A,
 H30B), C34(H34A,H34B), C36(H36A,H36B), C40(H40A,H40B)
2.b Aromatic/amide H refined with riding coordinates:
 C11(H11), C12(H12), C14(H14), C24(H24), C26(H26), C28(H28), C29(H29),
 C31(H31), C23(H23), C25(H25), C27(H27), C33(H33), C35(H35), C37(H37), C38(H38),
  C39(H39)
;
_olex2_date_sample_data_collection 2019-06-26
_olex2_submission_special_instructions 'No special instructions were received'
_oxdiff_exptl_absorpt_empirical_details
;
Empirical correction (ABSPACK) includes:
- Absorption correction using spherical harmonics
- Frame scaling
;
_oxdiff_exptl_absorpt_empirical_full_max 2.401
_oxdiff_exptl_absorpt_empirical_full_min 0.837

loop_
_space_group_symop_operation_xyz
'x, y, z'
'-x+1/2, y+1/2, -z+1/2'
'-x, -y, -z'
'x-1/2, -y-1/2, z-1/2'

loop_
_atom_site_label
_atom_site_type_symbol
_atom_site_fract_x
_atom_site_fract_y
_atom_site_fract_z
_atom_site_U_iso_or_equiv
_atom_site_adp_type
_atom_site_occupancy
_atom_site_site_symmetry_order
_atom_site_calc_flag
_atom_site_refinement_flags_posn
_atom_site_refinement_flags_adp
_atom_site_refinement_flags_occupancy
_atom_site_disorder_assembly
_atom_site_disorder_group
O1 O 0.35202(9) 0.44810(18) 0.10054(3) 0.0358(3) Uani 1 1 d . . . . .
N2 N 0.49894(11) 0.8949(2) 0.29238(3) 0.0319(3) Uani 1 1 d . . . . .
C3 C 0.45838(11) 0.7177(2) 0.27147(4) 0.0265(3) Uani 1 1 d . . . . .
N4 N 0.42097(9) 0.49540(18) 0.17660(3) 0.0222(3) Uani 1 1 d . . . . .
C6 C 0.47742(11) 0.6879(2) 0.23449(4) 0.0211(3) Uani 1 1 d . . . . .
C7 C 0.59406(11) 1.0180(2) 0.24202(4) 0.0246(3) Uani 1 1 d . . . . .
C8 C 0.55706(11) 0.8357(2) 0.22030(4) 0.0214(3) Uani 1 1 d . . . . .
C11 C 0.60592(11) 0.8069(2) 0.18762(4) 0.0250(3) Uani 1 1 d . . . . .
H11 H 0.586105 0.686206 0.173086 0.030 Uiso 1 1 calc R . . . .
C12 C 0.55845(12) 1.0370(3) 0.27747(4) 0.0308(3) Uani 1 1 d . . . . .
H12 H 0.579902 1.161536 0.290798 0.037 Uiso 1 1 calc R . . . .
C13 C 0.39722(13) 0.2819(2) 0.16019(4) 0.0294(3) Uani 1 1 d . . . . .
H13A H 0.318725 0.243328 0.161244 0.035 Uiso 1 1 calc R . . . .
H13B H 0.444658 0.172863 0.173443 0.035 Uiso 1 1 calc R . . . .
C14 C 0.66922(12) 1.1697(2) 0.23012(4) 0.0312(3) Uani 1 1 d . . . . .
H14 H 0.689745 1.291705 0.244242 0.037 Uiso 1 1 calc R . . . .
C15 C 0.34794(12) 0.6574(2) 0.15609(4) 0.0258(3) Uani 1 1 d . . . . .
H15A H 0.363828 0.800413 0.166513 0.031 Uiso 1 1 calc R . . . .
H15B H 0.269220 0.623583 0.157780 0.031 Uiso 1 1 calc R . . . .
C16 C 0.36844(14) 0.6579(2) 0.11660(4) 0.0321(3) Uani 1 1 d . . . . .
H16A H 0.317205 0.760264 0.103178 0.039 Uiso 1 1 calc R . . . .
H16B H 0.445202 0.705721 0.114898 0.039 Uiso 1 1 calc R . . . .
C17 C 0.41902(11) 0.5126(2) 0.21497(4) 0.0225(3) Uani 1 1 d . . . . .
C24 C 0.35880(12) 0.3661(3) 0.23326(4) 0.0299(3) Uani 1 1 d . . . . .
H24 H 0.323590 0.249148 0.220581 0.036 Uiso 1 1 calc R . . . .
C26 C 0.71279(13) 1.1403(3) 0.19790(4) 0.0343(4) Uani 1 1 d . . . . .
H26 H 0.761983 1.242133 0.189971 0.041 Uiso 1 1 calc R . . . .
C28 C 0.39642(13) 0.5645(3) 0.28908(4) 0.0334(4) Uani 1 1 d . . . . .
H28 H 0.387484 0.582850 0.313498 0.040 Uiso 1 1 calc R . . . .
C29 C 0.68221(12) 0.9546(3) 0.17707(4) 0.0313(3) Uani 1 1 d . . . . .
H29 H 0.714078 0.930738 0.155710 0.038 Uiso 1 1 calc R . . . .
C31 C 0.34937(13) 0.3890(3) 0.27040(5) 0.0353(4) Uani 1 1 d . . . . .
H31 H 0.311075 0.284663 0.282329 0.042 Uiso 1 1 calc R . . . .
C32 C 0.42083(14) 0.2897(3) 0.12103(4) 0.0348(4) Uani 1 1 d . . . . .
H32A H 0.499966 0.324427 0.120311 0.042 Uiso 1 1 calc R . . . .
H32B H 0.406435 0.147833 0.110010 0.042 Uiso 1 1 calc R . . . .
N5 N 0.78379(10) 0.1274(2) 0.02222(3) 0.0278(3) Uani 1 1 d . . . . .
O9 O 0.62474(11) 0.0694(2) -0.04108(3) 0.0496(3) Uani 1 1 d . . . . .
N10 N 1.07816(11) -0.0987(2) 0.12093(3) 0.0367(3) Uani 1 1 d . . . . .
C18 C 0.90501(12) -0.3074(3) 0.11297(4) 0.0292(3) Uani 1 1 d . . . . .
C19 C 0.85169(12) -0.1624(2) 0.08655(4) 0.0254(3) Uani 1 1 d . . . . .
C20 C 0.91947(12) 0.0163(2) 0.07485(4) 0.0269(3) Uani 1 1 d . . . . .
C21 C 1.02926(12) 0.0458(3) 0.09455(4) 0.0320(3) Uani 1 1 d . . . . .
C22 C 0.88536(12) 0.1665(2) 0.04604(4) 0.0280(3) Uani 1 1 d . . . . .
C23 C 0.68059(13) -0.3764(3) 0.08699(4) 0.0349(4) Uani 1 1 d . . . . .
H23 H 0.604182 -0.396810 0.078978 0.042 Uiso 1 1 calc R . . . .
C25 C 1.01889(13) -0.2656(3) 0.12850(4) 0.0353(4) Uani 1 1 d . . . . .
H25 H 1.052963 -0.365410 0.145265 0.042 Uiso 1 1 calc R . . . .
C27 C 0.73723(14) -0.5267(3) 0.11116(4) 0.0375(4) Uani 1 1 d . . . . .
H27 H 0.700179 -0.650101 0.118066 0.045 Uiso 1 1 calc R . . . .
C30 C 0.79460(13) -0.0528(3) -0.00328(4) 0.0320(3) Uani 1 1 d . . . . .
H30A H 0.827823 -0.177916 0.009933 0.038 Uiso 1 1 calc R . . . .
H30B H 0.844091 -0.009933 -0.020964 0.038 Uiso 1 1 calc R . . . .
C33 C 0.73563(12) -0.1992(3) 0.07485(4) 0.0294(3) Uani 1 1 d . . . . .
H33 H 0.695983 -0.102357 0.058720 0.035 Uiso 1 1 calc R . . . .
C34 C 0.67981(15) -0.1120(3) -0.02261(4) 0.0400(4) Uani 1 1 d . . . . .
H34A H 0.688262 -0.226559 -0.040073 0.048 Uiso 1 1 calc R . . . .
H34B H 0.633037 -0.167468 -0.005017 0.048 Uiso 1 1 calc R . . . .
C35 C 0.84785(13) -0.4893(3) 0.12445(4) 0.0339(4) Uani 1 1 d . . . . .
H35 H 0.885463 -0.585100 0.141215 0.041 Uiso 1 1 calc R . . . .
C36 C 0.73209(14) 0.3125(3) 0.00188(5) 0.0378(4) Uani 1 1 d . . . . .
H36A H 0.779423 0.358950 -0.016197 0.045 Uiso 1 1 calc R . . . .
H36B H 0.724274 0.433110 0.018263 0.045 Uiso 1 1 calc R . . . .
C37 C 0.95171(14) 0.3456(3) 0.04123(5) 0.0357(4) Uani 1 1 d . . . . .
H37 H 0.927301 0.445952 0.023170 0.043 Uiso 1 1 calc R . . . .
C38 C 1.09459(13) 0.2289(3) 0.08850(5) 0.0395(4) Uani 1 1 d . . . . .
H38 H 1.165212 0.247874 0.101936 0.047 Uiso 1 1 calc R . . . .
C39 C 1.05498(14) 0.3792(3) 0.06300(5) 0.0408(4) Uani 1 1 d . . . . .
H39 H 1.096674 0.504354 0.060054 0.049 Uiso 1 1 calc R . . . .
C40 C 0.61717(16) 0.2447(3) -0.01653(5) 0.0482(5) Uani 1 1 d . . . . .
H40A H 0.570078 0.201743 0.001832 0.058 Uiso 1 1 calc R . . . .
H40B H 0.581297 0.367587 -0.029706 0.058 Uiso 1 1 calc R . . . .

loop_
_atom_site_aniso_label
_atom_site_aniso_U_11
_atom_site_aniso_U_22
_atom_site_aniso_U_33
_atom_site_aniso_U_23
_atom_site_aniso_U_13
_atom_site_aniso_U_12
O1 0.0448(6) 0.0338(6) 0.0264(6) -0.0050(5) -0.0052(5) -0.0064(5)
N2 0.0316(7) 0.0412(8) 0.0220(6) -0.0029(6) -0.0006(5) 0.0089(6)
C3 0.0215(7) 0.0352(8) 0.0220(7) 0.0035(6) -0.0011(5) 0.0094(6)
N4 0.0220(6) 0.0195(6) 0.0238(6) 0.0000(5) -0.0026(4) -0.0021(4)
C6 0.0177(6) 0.0246(7) 0.0201(7) 0.0039(5) -0.0015(5) 0.0052(5)
C7 0.0215(7) 0.0254(7) 0.0244(7) -0.0014(6) -0.0072(5) 0.0050(5)
C8 0.0193(6) 0.0229(7) 0.0204(7) 0.0015(5) -0.0033(5) 0.0035(5)
C11 0.0243(7) 0.0273(7) 0.0223(7) -0.0013(6) -0.0014(5) -0.0035(6)
C12 0.0296(8) 0.0344(8) 0.0258(8) -0.0088(6) -0.0071(6) 0.0074(6)
C13 0.0316(8) 0.0210(7) 0.0334(8) -0.0007(6) -0.0047(6) -0.0024(6)
C14 0.0316(8) 0.0252(7) 0.0334(8) -0.0035(6) -0.0101(6) -0.0029(6)
C15 0.0279(7) 0.0231(7) 0.0249(7) 0.0018(6) -0.0025(6) 0.0013(6)
C16 0.0402(9) 0.0280(8) 0.0266(8) 0.0011(6) -0.0017(6) -0.0034(6)
C17 0.0186(6) 0.0231(7) 0.0251(7) 0.0034(6) -0.0003(5) 0.0035(5)
C24 0.0239(7) 0.0289(8) 0.0367(8) 0.0068(6) 0.0026(6) -0.0005(6)
C26 0.0311(8) 0.0344(8) 0.0356(9) 0.0045(7) -0.0032(6) -0.0117(7)
C28 0.0297(8) 0.0470(9) 0.0245(7) 0.0127(7) 0.0076(6) 0.0133(7)
C29 0.0283(8) 0.0396(8) 0.0256(7) 0.0009(7) 0.0025(6) -0.0077(7)
C31 0.0300(8) 0.0394(9) 0.0384(9) 0.0171(7) 0.0111(7) 0.0040(7)
C32 0.0391(9) 0.0277(8) 0.0367(9) -0.0091(7) 0.0008(7) -0.0028(7)
N5 0.0345(7) 0.0277(6) 0.0208(6) -0.0001(5) 0.0013(5) -0.0013(5)
O9 0.0646(8) 0.0488(7) 0.0302(6) 0.0071(6) -0.0155(6) -0.0034(6)
N10 0.0281(7) 0.0549(9) 0.0258(7) -0.0081(6) -0.0020(5) 0.0003(6)
C18 0.0276(7) 0.0422(9) 0.0178(7) -0.0019(6) 0.0026(5) 0.0049(6)
C19 0.0256(7) 0.0350(8) 0.0157(6) -0.0040(6) 0.0028(5) 0.0008(6)
C20 0.0255(7) 0.0342(8) 0.0212(7) -0.0080(6) 0.0042(6) -0.0014(6)
C21 0.0271(7) 0.0445(9) 0.0245(7) -0.0117(7) 0.0043(6) -0.0025(7)
C22 0.0308(8) 0.0307(8) 0.0236(7) -0.0071(6) 0.0073(6) -0.0030(6)
C23 0.0266(8) 0.0526(10) 0.0250(8) 0.0055(7) 0.0014(6) -0.0059(7)
C25 0.0297(8) 0.0524(10) 0.0225(7) -0.0024(7) -0.0013(6) 0.0056(7)
C27 0.0380(9) 0.0469(10) 0.0284(8) 0.0097(7) 0.0070(7) -0.0062(7)
C30 0.0423(9) 0.0321(8) 0.0217(7) -0.0030(6) 0.0039(6) -0.0023(7)
C33 0.0260(7) 0.0422(9) 0.0194(7) 0.0027(6) 0.0012(5) 0.0003(6)
C34 0.0520(10) 0.0394(9) 0.0257(8) 0.0027(7) -0.0072(7) -0.0050(8)
C35 0.0366(8) 0.0444(9) 0.0207(7) 0.0078(7) 0.0035(6) 0.0044(7)
C36 0.0482(10) 0.0315(8) 0.0330(9) 0.0050(7) 0.0023(7) 0.0010(7)
C37 0.0405(9) 0.0351(8) 0.0331(8) -0.0058(7) 0.0113(7) -0.0056(7)
C38 0.0286(8) 0.0540(10) 0.0362(9) -0.0174(8) 0.0057(7) -0.0108(8)
C39 0.0406(9) 0.0425(10) 0.0422(10) -0.0144(8) 0.0166(8) -0.0153(8)
C40 0.0514(11) 0.0460(10) 0.0431(10) 0.0103(8) -0.0097(8) 0.0071(9)

loop_
_atom_type_symbol
_atom_type_description
_atom_type_scat_dispersion_real
_atom_type_scat_dispersion_imag
_atom_type_scat_source
C C 0.0181 0.0091 'International Tables Vol C Tables 4.2.6.8 and 6.1.1.4'
H H 0.0000 0.0000 'International Tables Vol C Tables 4.2.6.8 and 6.1.1.4'
N N 0.0311 0.0180 'International Tables Vol C Tables 4.2.6.8 and 6.1.1.4'
O O 0.0492 0.0322 'International Tables Vol C Tables 4.2.6.8 and 6.1.1.4'

loop_
_geom_angle_atom_site_label_1
_geom_angle_atom_site_label_2
_geom_angle_atom_site_label_3
_geom_angle
_geom_angle_site_symmetry_1
_geom_angle_site_symmetry_3
_geom_angle_publ_flag
C16 O1 C32 110.87(11) . . ?
C12 N2 C3 117.68(13) . . ?
N2 C3 C6 123.38(13) . . ?
N2 C3 C28 115.74(13) . . ?
C28 C3 C6 120.88(14) . . ?
C13 N4 C15 108.88(11) . . ?
C17 N4 C13 117.02(11) . . ?
C17 N4 C15 112.45(11) . . ?
C3 C6 C8 116.94(12) . . ?
C3 C6 C17 117.18(12) . . ?
C17 C6 C8 125.86(12) . . ?
C8 C7 C12 118.52(13) . . ?
C14 C7 C8 120.94(13) . . ?
C14 C7 C12 120.43(13) . . ?
C7 C8 C6 117.35(12) . . ?
C11 C8 C6 125.69(13) . . ?
C11 C8 C7 116.85(13) . . ?
C8 C11 H11 119.5 . . ?
C29 C11 C8 121.01(13) . . ?
C29 C11 H11 119.5 . . ?
N2 C12 C7 125.21(14) . . ?
N2 C12 H12 117.4 . . ?
C7 C12 H12 117.4 . . ?
N4 C13 H13A 110.0 . . ?
N4 C13 H13B 110.0 . . ?
N4 C13 C32 108.70(12) . . ?
H13A C13 H13B 108.3 . . ?
C32 C13 H13A 110.0 . . ?
C32 C13 H13B 110.0 . . ?
C7 C14 H14 119.6 . . ?
C26 C14 C7 120.73(14) . . ?
C26 C14 H14 119.6 . . ?
N4 C15 H15A 109.6 . . ?
N4 C15 H15B 109.6 . . ?
N4 C15 C16 110.14(12) . . ?
H15A C15 H15B 108.1 . . ?
C16 C15 H15A 109.6 . . ?
C16 C15 H15B 109.6 . . ?
O1 C16 C15 111.82(12) . . ?
O1 C16 H16A 109.3 . . ?
O1 C16 H16B 109.3 . . ?
C15 C16 H16A 109.3 . . ?
C15 C16 H16B 109.3 . . ?
H16A C16 H16B 107.9 . . ?
N4 C17 C6 119.47(12) . . ?
C24 C17 N4 120.86(13) . . ?
C24 C17 C6 119.64(13) . . ?
C17 C24 H24 119.2 . . ?
C17 C24 C31 121.70(15) . . ?
C31 C24 H24 119.2 . . ?
C14 C26 H26 120.5 . . ?
C14 C26 C29 119.09(14) . . ?
C29 C26 H26 120.5 . . ?
C3 C28 H28 119.9 . . ?
C31 C28 C3 120.12(14) . . ?
C31 C28 H28 119.9 . . ?
C11 C29 C26 121.22(14) . . ?
C11 C29 H29 119.4 . . ?
C26 C29 H29 119.4 . . ?
C24 C31 H31 120.0 . . ?
C28 C31 C24 119.94(14) . . ?
C28 C31 H31 120.0 . . ?
O1 C32 C13 111.62(13) . . ?
O1 C32 H32A 109.3 . . ?
O1 C32 H32B 109.3 . . ?
C13 C32 H32A 109.3 . . ?
C13 C32 H32B 109.3 . . ?
H32A C32 H32B 108.0 . . ?
C22 N5 C30 112.87(12) . . ?
C22 N5 C36 117.29(12) . . ?
C36 N5 C30 108.77(12) . . ?
C40 O9 C34 110.47(12) . . ?
C25 N10 C21 117.73(13) . . ?
C19 C18 C25 119.13(15) . . ?
C35 C18 C19 121.28(13) . . ?
C35 C18 C25 119.59(14) . . ?
C18 C19 C20 117.53(13) . . ?
C33 C19 C18 116.64(14) . . ?
C33 C19 C20 125.78(13) . . ?
C21 C20 C19 116.68(14) . . ?
C21 C20 C22 117.12(14) . . ?
C22 C20 C19 126.19(13) . . ?
N10 C21 C20 123.61(15) . . ?
N10 C21 C38 115.62(14) . . ?
C38 C21 C20 120.76(16) . . ?
N5 C22 C20 119.48(13) . . ?
C37 C22 N5 120.69(14) . . ?
C37 C22 C20 119.82(14) . . ?
C27 C23 H23 119.3 . . ?
C33 C23 H23 119.3 . . ?
C33 C23 C27 121.36(14) . . ?
N10 C25 C18 124.80(15) . . ?
N10 C25 H25 117.6 . . ?
C18 C25 H25 117.6 . . ?
C23 C27 H27 120.5 . . ?
C35 C27 C23 119.02(15) . . ?
C35 C27 H27 120.5 . . ?
N5 C30 H30A 109.7 . . ?
N5 C30 H30B 109.7 . . ?
N5 C30 C34 109.89(13) . . ?
H30A C30 H30B 108.2 . . ?
C34 C30 H30A 109.7 . . ?
C34 C30 H30B 109.7 . . ?
C19 C33 H33 119.5 . . ?
C23 C33 C19 120.93(14) . . ?
C23 C33 H33 119.5 . . ?
O9 C34 C30 112.01(14) . . ?
O9 C34 H34A 109.2 . . ?
O9 C34 H34B 109.2 . . ?
C30 C34 H34A 109.2 . . ?
C30 C34 H34B 109.2 . . ?
H34A C34 H34B 107.9 . . ?
C18 C35 H35 119.8 . . ?
C27 C35 C18 120.49(14) . . ?
C27 C35 H35 119.8 . . ?
N5 C36 H36A 110.0 . . ?
N5 C36 H36B 110.0 . . ?
N5 C36 C40 108.54(13) . . ?
H36A C36 H36B 108.4 . . ?
C40 C36 H36A 110.0 . . ?
C40 C36 H36B 110.0 . . ?
C22 C37 H37 119.3 . . ?
C22 C37 C39 121.34(16) . . ?
C39 C37 H37 119.3 . . ?
C21 C38 H38 119.9 . . ?
C39 C38 C21 120.28(15) . . ?
C39 C38 H38 119.9 . . ?
C37 C39 H39 119.9 . . ?
C38 C39 C37 120.15(16) . . ?
C38 C39 H39 119.9 . . ?
O9 C40 C36 111.89(15) . . ?
O9 C40 H40A 109.2 . . ?
O9 C40 H40B 109.2 . . ?
C36 C40 H40A 109.2 . . ?
C36 C40 H40B 109.2 . . ?
H40A C40 H40B 107.9 . . ?

loop_
_geom_bond_atom_site_label_1
_geom_bond_atom_site_label_2
_geom_bond_distance
_geom_bond_site_symmetry_2
_geom_bond_publ_flag
O1 C16 1.4244(18) . ?
O1 C32 1.4294(19) . ?
N2 C3 1.389(2) . ?
N2 C12 1.292(2) . ?
C3 C6 1.4268(19) . ?
C3 C28 1.406(2) . ?
N4 C13 1.4604(17) . ?
N4 C15 1.4706(17) . ?
N4 C17 1.4275(18) . ?
C6 C8 1.4585(19) . ?
C6 C17 1.4298(19) . ?
C7 C8 1.4178(19) . ?
C7 C12 1.433(2) . ?
C7 C14 1.402(2) . ?
C8 C11 1.4171(19) . ?
C11 H11 0.9300 . ?
C11 C29 1.376(2) . ?
C12 H12 0.9300 . ?
C13 H13A 0.9700 . ?
C13 H13B 0.9700 . ?
C13 C32 1.511(2) . ?
C14 H14 0.9300 . ?
C14 C26 1.370(2) . ?
C15 H15A 0.9700 . ?
C15 H15B 0.9700 . ?
C15 C16 1.512(2) . ?
C16 H16A 0.9700 . ?
C16 H16B 0.9700 . ?
C17 C24 1.381(2) . ?
C24 H24 0.9300 . ?
C24 C31 1.400(2) . ?
C26 H26 0.9300 . ?
C26 C29 1.401(2) . ?
C28 H28 0.9300 . ?
C28 C31 1.365(2) . ?
C29 H29 0.9300 . ?
C31 H31 0.9300 . ?
C32 H32A 0.9700 . ?
C32 H32B 0.9700 . ?
N5 C22 1.4263(19) . ?
N5 C30 1.4720(19) . ?
N5 C36 1.4592(19) . ?
O9 C34 1.425(2) . ?
O9 C40 1.420(2) . ?
N10 C21 1.394(2) . ?
N10 C25 1.296(2) . ?
C18 C19 1.415(2) . ?
C18 C25 1.429(2) . ?
C18 C35 1.403(2) . ?
C19 C20 1.461(2) . ?
C19 C33 1.415(2) . ?
C20 C21 1.428(2) . ?
C20 C22 1.432(2) . ?
C21 C38 1.403(2) . ?
C22 C37 1.380(2) . ?
C23 H23 0.9300 . ?
C23 C27 1.400(2) . ?
C23 C33 1.376(2) . ?
C25 H25 0.9300 . ?
C27 H27 0.9300 . ?
C27 C35 1.368(2) . ?
C30 H30A 0.9700 . ?
C30 H30B 0.9700 . ?
C30 C34 1.507(2) . ?
C33 H33 0.9300 . ?
C34 H34A 0.9700 . ?
C34 H34B 0.9700 . ?
C35 H35 0.9300 . ?
C36 H36A 0.9700 . ?
C36 H36B 0.9700 . ?
C36 C40 1.510(2) . ?
C37 H37 0.9300 . ?
C37 C39 1.400(2) . ?
C38 H38 0.9300 . ?
C38 C39 1.363(3) . ?
C39 H39 0.9300 . ?
C40 H40A 0.9700 . ?
C40 H40B 0.9700 . ?

loop_
_geom_torsion_atom_site_label_1
_geom_torsion_atom_site_label_2
_geom_torsion_atom_site_label_3
_geom_torsion_atom_site_label_4
_geom_torsion
_geom_torsion_site_symmetry_1
_geom_torsion_site_symmetry_2
_geom_torsion_site_symmetry_3
_geom_torsion_site_symmetry_4
_geom_torsion_publ_flag
N2 C3 C6 C8 9.08(19) . . . . ?
N2 C3 C6 C17 -172.42(12) . . . . ?
N2 C3 C28 C31 177.49(13) . . . . ?
C3 N2 C12 C7 -5.4(2) . . . . ?
C3 C6 C8 C7 -10.38(18) . . . . ?
C3 C6 C8 C11 165.74(13) . . . . ?
C3 C6 C17 N4 170.38(12) . . . . ?
C3 C6 C17 C24 -7.73(18) . . . . ?
C3 C28 C31 C24 -2.7(2) . . . . ?
N4 C13 C32 O1 -59.87(15) . . . . ?
N4 C15 C16 O1 56.19(16) . . . . ?
N4 C17 C24 C31 -175.48(13) . . . . ?
C6 C3 C28 C31 -2.8(2) . . . . ?
C6 C8 C11 C29 -178.64(13) . . . . ?
C6 C17 C24 C31 2.6(2) . . . . ?
C7 C8 C11 C29 -2.5(2) . . . . ?
C7 C14 C26 C29 -0.7(2) . . . . ?
C8 C6 C17 N4 -11.28(19) . . . . ?
C8 C6 C17 C24 170.62(13) . . . . ?
C8 C7 C12 N2 3.6(2) . . . . ?
C8 C7 C14 C26 -3.0(2) . . . . ?
C8 C11 C29 C26 -1.1(2) . . . . ?
C12 N2 C3 C6 -1.2(2) . . . . ?
C12 N2 C3 C28 178.48(13) . . . . ?
C12 C7 C8 C6 4.74(18) . . . . ?
C12 C7 C8 C11 -171.73(12) . . . . ?
C12 C7 C14 C26 173.18(14) . . . . ?
C13 N4 C15 C16 -58.38(15) . . . . ?
C13 N4 C17 C6 158.63(12) . . . . ?
C13 N4 C17 C24 -23.29(18) . . . . ?
C14 C7 C8 C6 -179.03(12) . . . . ?
C14 C7 C8 C11 4.50(19) . . . . ?
C14 C7 C12 N2 -172.67(14) . . . . ?
C14 C26 C29 C11 2.7(2) . . . . ?
C15 N4 C13 C32 59.71(15) . . . . ?
C15 N4 C17 C6 -74.23(15) . . . . ?
C15 N4 C17 C24 103.85(14) . . . . ?
C16 O1 C32 C13 57.22(16) . . . . ?
C17 N4 C13 C32 -171.43(11) . . . . ?
C17 N4 C15 C16 170.26(11) . . . . ?
C17 C6 C8 C7 171.27(12) . . . . ?
C17 C6 C8 C11 -12.6(2) . . . . ?
C17 C24 C31 C28 2.8(2) . . . . ?
C28 C3 C6 C8 -170.58(12) . . . . ?
C28 C3 C6 C17 7.91(19) . . . . ?
C32 O1 C16 C15 -55.10(17) . . . . ?
N5 C22 C37 C39 -176.12(14) . . . . ?
N5 C30 C34 O9 56.51(18) . . . . ?
N5 C36 C40 O9 -60.17(18) . . . . ?
N10 C21 C38 C39 179.33(14) . . . . ?
C18 C19 C20 C21 -7.99(19) . . . . ?
C18 C19 C20 C22 173.29(14) . . . . ?
C18 C19 C33 C23 -4.2(2) . . . . ?
C19 C18 C25 N10 1.9(2) . . . . ?
C19 C18 C35 C27 -2.2(2) . . . . ?
C19 C20 C21 N10 7.4(2) . . . . ?
C19 C20 C21 C38 -171.69(13) . . . . ?
C19 C20 C22 N5 -10.0(2) . . . . ?
C19 C20 C22 C37 170.95(14) . . . . ?
C20 C19 C33 C23 178.36(14) . . . . ?
C20 C21 C38 C39 -1.5(2) . . . . ?
C20 C22 C37 C39 2.9(2) . . . . ?
C21 N10 C25 C18 -3.0(2) . . . . ?
C21 C20 C22 N5 171.28(13) . . . . ?
C21 C20 C22 C37 -7.8(2) . . . . ?
C21 C38 C39 C37 -3.7(2) . . . . ?
C22 N5 C30 C34 169.55(13) . . . . ?
C22 N5 C36 C40 -170.76(13) . . . . ?
C22 C20 C21 N10 -173.79(13) . . . . ?
C22 C20 C21 C38 7.2(2) . . . . ?
C22 C37 C39 C38 3.0(2) . . . . ?
C23 C27 C35 C18 -2.4(2) . . . . ?
C25 N10 C21 C20 -1.9(2) . . . . ?
C25 N10 C21 C38 177.19(14) . . . . ?
C25 C18 C19 C20 3.9(2) . . . . ?
C25 C18 C19 C33 -173.79(13) . . . . ?
C25 C18 C35 C27 177.01(15) . . . . ?
C27 C23 C33 C19 -0.3(2) . . . . ?
C30 N5 C22 C20 -72.68(16) . . . . ?
C30 N5 C22 C37 106.36(16) . . . . ?
C30 N5 C36 C40 59.65(17) . . . . ?
C33 C19 C20 C21 169.43(14) . . . . ?
C33 C19 C20 C22 -9.3(2) . . . . ?
C33 C23 C27 C35 3.7(3) . . . . ?
C34 O9 C40 C36 57.4(2) . . . . ?
C35 C18 C19 C20 -176.89(13) . . . . ?
C35 C18 C19 C33 5.5(2) . . . . ?
C35 C18 C25 N10 -177.37(15) . . . . ?
C36 N5 C22 C20 159.69(13) . . . . ?
C36 N5 C22 C37 -21.3(2) . . . . ?
C36 N5 C30 C34 -58.47(16) . . . . ?
C40 O9 C34 C30 -55.45(19) . . . . ?
